data_8103389
loop_
_publ_author_name
'Pocza, J.'
'Naray-Szabo, S.'

_publ_section_title
;
 Die Struktur des Silberchlorats Ag Cl O3
;
_journal_name_full
;
Zeitschrift fuer Kristallographie, Kristallgeometrie, Kristallphysik,
 Kristallchemie (-144,1977)
;
_journal_page_first 28
_journal_page_last 38
_journal_volume 104
_journal_year 1942
_chemical_formula_sum 'Ag Cl O3'
_space_group_IT_number 87
_symmetry_space_group_name_Hall '-I 4'
_symmetry_space_group_name_H-M 'I 4/m'
_cell_angle_alpha 90
_cell_angle_beta 90
_cell_angle_gamma 90
_cell_formula_units_Z 8
_cell_length_a 7.486
_cell_length_b 7.486
_cell_length_c 7.89
_cell_volume 442.157
_citation_journal_id_ASTM ZEKGAX
_cod_data_source_file silver1-2_164.cif
_cod_data_source_block Ag1Cl1O3
_cod_original_cell_volume 442.1571
_cod_original_formula_sum 'Ag1 Cl1 O3'
_cod_database_code 8103389

loop_
_symmetry_equiv_pos_as_xyz
x,y,z
-y,x,z
-x,-y,z
y,-x,z
-x,-y,-z
y,-x,-z
x,y,-z
-y,x,-z
x+1/2,y+1/2,z+1/2
-y+1/2,x+1/2,z+1/2
-x+1/2,-y+1/2,z+1/2
y+1/2,-x+1/2,z+1/2
-x+1/2,-y+1/2,-z+1/2
y+1/2,-x+1/2,-z+1/2
x+1/2,y+1/2,-z+1/2
-y+1/2,x+1/2,-z+1/2

loop_
_atom_site_label
_atom_site_type_symbol
_atom_site_fract_x
_atom_site_fract_y
_atom_site_fract_z
_atom_site_occupancy
_atom_site_U_iso_or_equiv
O1 O-2 0.12 0.25 0.152 1 0.0
Ag1 Ag+1 0 0.5 0.25 1 0.0
O2 O-2 0.34 0.35 0 1 0.0
Ag2 Ag+1 0 0 0.277 1 0.0
Cl1 Cl+5 0.215 0.235 0 1 0.0
